data_1521176
loop_
_publ_author_name
'Hong, K.-P.'
'Choi, Y.-H.'
'Jung, D.-Y.'
'Kwon, Y.-U.'
'Lee, J.-S.'
'Lee, C.-H.'
'Shim, H.-S.'

_publ_section_title
;
 Atomic and magnetic long-range orderings in Ba La M Ru O6 (M = Mg and Zn)
;
_journal_name_full 'Journal of Solid State Chemistry'
_journal_page_first 383
_journal_page_last 390
_journal_volume 150
_journal_year 2000
_chemical_formula_sum 'Ba La Mg O6 Ru'
_chemical_name_systematic 'Ba La Mg Ru O6'
_space_group_IT_number 87
_symmetry_space_group_name_Hall '-I 4'
_symmetry_space_group_name_H-M 'I 4/m'
_cell_angle_alpha 90
_cell_angle_beta 90
_cell_angle_gamma 90
_cell_formula_units_Z 2
_cell_length_a 5.623
_cell_length_b 5.623
_cell_length_c 7.964
_cell_volume 251.807
_citation_journal_id_ASTM JSSCBI
_cod_data_source_file Hong_JSSCBI_2000_1824.cif
_cod_data_source_block Ba1La1Mg1O6Ru1
_cod_original_cell_volume 251.8068
_cod_original_formula_sum 'Ba1 La1 Mg1 O6 Ru1'
_cod_database_code 1521176

loop_
_symmetry_equiv_pos_as_xyz
x,y,z
-y,x,z
-x,-y,z
y,-x,z
-x,-y,-z
y,-x,-z
x,y,-z
-y,x,-z
x+1/2,y+1/2,z+1/2
-y+1/2,x+1/2,z+1/2
-x+1/2,-y+1/2,z+1/2
y+1/2,-x+1/2,z+1/2
-x+1/2,-y+1/2,-z+1/2
y+1/2,-x+1/2,-z+1/2
x+1/2,y+1/2,-z+1/2
-y+1/2,x+1/2,-z+1/2

loop_
_atom_site_label
_atom_site_type_symbol
_atom_site_fract_x
_atom_site_fract_y
_atom_site_fract_z
_atom_site_occupancy
_atom_site_U_iso_or_equiv
La1 La+3 0 0.5 0.25 0.5 0.0
O2 O-2 0.224 0.279 0 1 0.0
Ba1 Ba+2 0 0.5 0.25 0.5 0.0
Mg2 Mg+2 0 0 0.5 0.036 0.0
Ru2 Ru+5 0 0 0.5 0.964 0.0
Mg1 Mg+2 0 0 0 0.964 0.0
Ru1 Ru+5 0 0 0 0.036 0.0
O1 O-2 0 0 0.253 1 0.0
